data_7210321
loop_
_publ_author_name
'Eshtiagh-Hosseini, Hossein'
'Mirzaei, Masoud'
'Biabani, Marzieh'
'Lippolis, Vito'
'Chahkandi, Mohammad'
'Bazzicalupi, Carla'

_publ_section_title
;
 Insight into the connecting roles of interaction synthons and water
 clusters within different transition metal coordination compounds of
 pyridine-2,5-dicarboxylic acid: experimental and theoretical studies
;
_journal_issue 34
_journal_name_full CrystEngComm
_journal_page_first 6752
_journal_paper_doi 10.1039/c3ce40743h
_journal_volume 15
_journal_year 2013
_chemical_formula_sum 'C43 H39 Cu N7 O11'
_chemical_formula_weight 893.35
_chemical_name_systematic
;
?
;
_space_group_IT_number 1
_symmetry_cell_setting triclinic
_symmetry_space_group_name_Hall 'P 1'
_symmetry_space_group_name_H-M 'P 1'
_atom_sites_solution_hydrogens difmap
_atom_sites_solution_primary direct
_atom_sites_solution_secondary difmap
_audit_creation_method SHELXL-97
_cell_angle_alpha 83.760(3)
_cell_angle_beta 84.192(3)
_cell_angle_gamma 69.970(4)
_cell_formula_units_Z 1
_cell_length_a 9.5388(4)
_cell_length_b 9.6007(3)
_cell_length_c 11.3978(5)
_cell_measurement_reflns_used 10105
_cell_measurement_temperature 100
_cell_measurement_theta_max 70.9925
_cell_measurement_theta_min 4.9143
_cell_volume 972.57(7)
_computing_cell_refinement
;
CrysAlis RED, Oxford Diffraction Ltd.,
Version 1.171.32.5 (release 08-05-2007 CrysAlis171 .NET)
(compiled May 8 2007,13:10:02)
;
_computing_data_collection
;
CrysAlis CCD, Oxford Diffraction Ltd.,
Version 1.171.32.5 (release 08-05-2007 CrysAlis171 .NET)
(compiled May 8 2007,13:10:02)
;
_computing_data_reduction
;
CrysAlis RED, Oxford Diffraction Ltd.,
Version 1.171.32.5 (release 08-05-2007 CrysAlis171 .NET)
(compiled May 8 2007,13:10:02)
;
_computing_molecular_graphics 'Mercury, CCDC'
_computing_structure_refinement 'SHELXL-97 (Sheldrick, 1997)'
_computing_structure_solution 'SIR97 (Altomare 1997)'
_diffrn_ambient_temperature 100
_diffrn_detector_area_resol_mean 8.1241
_diffrn_measured_fraction_theta_full 0.963
_diffrn_measured_fraction_theta_max 0.963
_diffrn_measurement_device_type 'Xcalibur, Onyx'
_diffrn_measurement_method 'omega scan'
_diffrn_radiation_monochromator graphite
_diffrn_radiation_source 'Enhance (Cu) X-ray Source'
_diffrn_radiation_type CuK\a
_diffrn_radiation_wavelength 1.54180
_diffrn_reflns_av_R_equivalents 0.0156
_diffrn_reflns_av_sigmaI/netI 0.0175
_diffrn_reflns_limit_h_max 11
_diffrn_reflns_limit_h_min -11
_diffrn_reflns_limit_k_max 11
_diffrn_reflns_limit_k_min -11
_diffrn_reflns_limit_l_max 12
_diffrn_reflns_limit_l_min -13
_diffrn_reflns_number 10331
_diffrn_reflns_theta_full 71.13
_diffrn_reflns_theta_max 71.13
_diffrn_reflns_theta_min 4.92
_diffrn_standards_interval_count infinity
_diffrn_standards_interval_time infinity
_diffrn_standards_number 0
_exptl_absorpt_coefficient_mu 1.431
_exptl_absorpt_correction_T_max 1.00000
_exptl_absorpt_correction_T_min 0.59608
_exptl_absorpt_correction_type multi-scan
_exptl_absorpt_process_details
;
CrysAlisPro, Oxford Diffraction Ltd.,
Version 1.171.34.44 (release 25-10-2010 CrysAlis171 .NET)
(compiled Oct 25 2010,18:11:34)
Empirical absorption correction using spherical harmonics,
implemented in SCALE3 ABSPACK scaling algorithm.
;
_exptl_crystal_density_diffrn 1.525
_exptl_crystal_density_method 'not measured'
_exptl_crystal_description prismatic
_exptl_crystal_F_000 463
_exptl_crystal_size_max 0.2
_exptl_crystal_size_mid 0.1
_exptl_crystal_size_min 0.1
_refine_diff_density_max 0.347
_refine_diff_density_min -0.469
_refine_diff_density_rms 0.071
_refine_ls_abs_structure_details 'Flack H D (1983), Acta Cryst. A39, 876-881'
_refine_ls_abs_structure_Flack 0.29(2)
_refine_ls_extinction_method none
_refine_ls_goodness_of_fit_ref 1.162
_refine_ls_hydrogen_treatment mixed
_refine_ls_matrix_type full
_refine_ls_number_parameters 594
_refine_ls_number_reflns 5833
_refine_ls_number_restraints 3
_refine_ls_restrained_S_all 1.162
_refine_ls_R_factor_all 0.0310
_refine_ls_R_factor_gt 0.0285
_refine_ls_shift/su_max 0.002
_refine_ls_shift/su_mean 0.000
_refine_ls_structure_factor_coef Fsqd
_refine_ls_weighting_details 'calc w=1/[\s^2^(Fo^2^)+(0.0299P)^2^+1.1252P] where P=(Fo^2^+2Fc^2^)/3'
_refine_ls_weighting_scheme calc
_refine_ls_wR_factor_gt 0.0815
_refine_ls_wR_factor_ref 0.0863
_reflns_number_gt 5746
_reflns_number_total 5833
_reflns_threshold_expression >2sigma(I)
_cod_data_source_file c3ce40743h.txt
_cod_data_source_block MB25
_cod_original_sg_symbol_H-M P1
_cod_database_code 7210321

loop_
_symmetry_equiv_pos_as_xyz
'x, y, z'

loop_
_atom_site_label
_atom_site_type_symbol
_atom_site_fract_x
_atom_site_fract_y
_atom_site_fract_z
_atom_site_U_iso_or_equiv
_atom_site_adp_type
_atom_site_occupancy
_atom_site_symmetry_multiplicity
_atom_site_calc_flag
_atom_site_refinement_flags
Cu Cu 0.87324(5) 0.60817(5) 0.56134(5) 0.01723(12) Uani 1 1 d .
O1 O 1.3073(3) 0.9617(3) 0.7039(2) 0.0237(6) Uani 1 1 d .
O2 O 1.1728(3) 0.8525(3) 0.8303(2) 0.0191(5) Uani 1 1 d .
C1 C 1.2249(4) 0.8832(3) 0.7299(3) 0.0166(7) Uani 1 1 d .
C2 C 1.1835(4) 0.8189(3) 0.6271(3) 0.0177(7) Uani 1 1 d .
C3 C 1.2581(4) 0.8196(4) 0.5153(3) 0.0166(7) Uani 1 1 d .
H3A H 1.3329 0.8622 0.5011 0.020 Uiso 1 1 calc R
C4 C 1.2191(4) 0.7559(4) 0.4251(3) 0.0176(7) Uani 1 1 d .
H4A H 1.2683 0.7536 0.3503 0.021 Uiso 1 1 calc R
C5 C 1.1054(4) 0.6960(3) 0.4493(3) 0.0141(7) Uani 1 1 d .
N1 N 1.0315(3) 0.6976(3) 0.5576(3) 0.0145(6) Uani 1 1 d .
C6 C 1.0716(4) 0.7561(3) 0.6447(3) 0.0156(7) Uani 1 1 d .
H6A H 1.0226 0.7544 0.7194 0.019 Uiso 1 1 calc R
C7 C 1.0519(4) 0.6244(3) 0.3579(3) 0.0173(8) Uani 1 1 d .
O4 O 0.9399(3) 0.5829(3) 0.3943(2) 0.0205(5) Uani 1 1 d .
O3 O 1.1175(3) 0.6108(3) 0.2594(2) 0.0196(5) Uani 1 1 d .
N2 N 0.5155(4) 0.9681(3) 0.8512(3) 0.0184(6) Uani 1 1 d .
C8 C 0.5305(4) 1.0623(3) 0.9216(3) 0.0134(7) Uani 1 1 d .
C9 C 0.4263(4) 1.2120(3) 0.9228(3) 0.0149(7) Uani 1 1 d .
C10 C 0.3074(4) 1.2698(4) 0.8461(3) 0.0160(7) Uani 1 1 d .
H10A H 0.2970 1.2106 0.7905 0.019 Uiso 1 1 calc R
C11 C 0.2083(4) 1.4108(4) 0.8527(3) 0.0194(8) Uani 1 1 d .
H11A H 0.1309 1.4468 0.8022 0.023 Uiso 1 1 calc R
C12 C 0.2237(4) 1.5020(4) 0.9365(3) 0.0194(8) Uani 1 1 d .
H12A H 0.1571 1.5986 0.9397 0.023 Uiso 1 1 calc R
C13 C 0.3357(4) 1.4496(3) 1.0129(3) 0.0167(7) Uani 1 1 d .
H13A H 0.3435 1.5100 1.0687 0.020 Uiso 1 1 calc R
C14 C 0.4393(4) 1.3041(3) 1.0072(3) 0.0145(7) Uani 1 1 d .
N3 N 0.5478(3) 1.2520(3) 1.0848(3) 0.0143(6) Uani 1 1 d .
C15 C 0.6542(4) 1.1147(3) 1.0811(3) 0.0163(7) Uani 1 1 d .
C16 C 0.7666(4) 1.0709(4) 1.1620(3) 0.0181(7) Uani 1 1 d .
H16A H 0.7678 1.1352 1.2170 0.022 Uiso 1 1 calc R
C17 C 0.8736(4) 0.9335(4) 1.1592(3) 0.0221(8) Uani 1 1 d .
H17A H 0.9485 0.9055 1.2120 0.026 Uiso 1 1 calc R
C18 C 0.8727(4) 0.8332(4) 1.0777(3) 0.0209(8) Uani 1 1 d .
H18A H 0.9455 0.7394 1.0775 0.025 Uiso 1 1 calc R
C19 C 0.7647(4) 0.8751(4) 0.9996(3) 0.0199(7) Uani 1 1 d .
H19A H 0.7655 0.8094 0.9451 0.024 Uiso 1 1 calc R
C20 C 0.6502(4) 1.0166(3) 0.9990(3) 0.0152(7) Uani 1 1 d .
O5 O 0.4227(3) 0.2971(3) 0.3924(2) 0.0244(6) Uani 1 1 d .
O6 O 0.5675(3) 0.4008(3) 0.2727(2) 0.0218(5) Uani 1 1 d .
C21 C 0.5064(4) 0.3752(3) 0.3702(3) 0.0158(7) Uani 1 1 d .
C22 C 0.5387(4) 0.4419(3) 0.4758(3) 0.0165(7) Uani 1 1 d .
C23 C 0.4600(4) 0.4445(4) 0.5846(3) 0.0194(8) Uani 1 1 d .
H23A H 0.3831 0.4044 0.5960 0.023 Uiso 1 1 calc R
C24 C 0.4959(4) 0.5074(3) 0.6776(3) 0.0166(7) Uani 1 1 d .
H24A H 0.4433 0.5110 0.7511 0.020 Uiso 1 1 calc R
C25 C 0.6112(4) 0.5637(3) 0.6570(3) 0.0150(7) Uani 1 1 d .
N4 N 0.6908(3) 0.5579(3) 0.5515(3) 0.0182(6) Uani 1 1 d .
C26 C 0.6547(4) 0.4998(3) 0.4624(3) 0.0164(7) Uani 1 1 d .
H26A H 0.7087 0.4981 0.3896 0.020 Uiso 1 1 calc R
C27 C 0.6633(4) 0.6357(3) 0.7488(3) 0.0165(7) Uani 1 1 d .
O7 O 0.7758(3) 0.6771(3) 0.7143(2) 0.0219(5) Uani 1 1 d .
O8 O 0.5939(3) 0.6538(2) 0.8460(2) 0.0190(5) Uani 1 1 d .
N5 N 1.1994(3) 1.2951(3) 1.2497(3) 0.0193(6) Uani 1 1 d .
C28 C 1.1852(4) 1.1996(3) 1.1818(3) 0.0141(7) Uani 1 1 d .
C29 C 1.0664(4) 1.2421(3) 1.1025(3) 0.0138(7) Uani 1 1 d .
C30 C 0.9503(4) 1.3820(4) 1.1022(3) 0.0188(7) Uani 1 1 d .
H30A H 0.9459 1.4478 1.1577 0.023 Uiso 1 1 calc R
C31 C 0.8442(4) 1.4212(4) 1.0206(3) 0.0200(7) Uani 1 1 d .
H31A H 0.7677 1.5127 1.0215 0.024 Uiso 1 1 calc R
C32 C 0.8517(4) 1.3226(4) 0.9357(3) 0.0184(7) Uani 1 1 d .
H32A H 0.7803 1.3505 0.8799 0.022 Uiso 1 1 calc R
C33 C 0.9608(4) 1.1874(4) 0.9334(3) 0.0169(7) Uani 1 1 d .
H33A H 0.9638 1.1236 0.8766 0.020 Uiso 1 1 calc R
C34 C 1.0703(3) 1.1439(3) 1.0181(3) 0.0138(7) Uani 1 1 d .
N6 N 1.1776(3) 1.0074(3) 1.0159(3) 0.0150(6) Uani 1 1 d .
C35 C 1.2846(4) 0.9574(3) 1.0964(3) 0.0133(7) Uani 1 1 d .
C36 C 1.3900(4) 0.8119(4) 1.0921(3) 0.0172(7) Uani 1 1 d .
H36A H 1.3853 0.7511 1.0356 0.021 Uiso 1 1 calc R
C37 C 1.4983(4) 0.7611(3) 1.1707(3) 0.0175(7) Uani 1 1 d .
H37A H 1.5662 0.6650 1.1681 0.021 Uiso 1 1 calc R
C38 C 1.5085(4) 0.8532(4) 1.2563(3) 0.0188(7) Uani 1 1 d .
H38A H 1.5833 0.8181 1.3092 0.023 Uiso 1 1 calc R
C39 C 1.4075(4) 0.9939(3) 1.2605(3) 0.0156(7) Uani 1 1 d .
H39A H 1.4151 1.0541 1.3165 0.019 Uiso 1 1 calc R
C40 C 1.2921(3) 1.0499(3) 1.1821(3) 0.0132(7) Uani 1 1 d .
N7 N 0.7937(3) 1.0767(3) 0.5321(3) 0.0241(6) Uani 1 1 d .
C41 C 0.7688(5) 1.1151(4) 0.6424(3) 0.0285(8) Uani 1 1 d .
O9 O 0.8267(3) 1.1912(3) 0.6870(2) 0.0337(6) Uani 1 1 d .
C42 C 0.7083(4) 0.9946(4) 0.4880(4) 0.0322(9) Uani 1 1 d .
H42A H 0.6479 0.9663 0.5522 0.048 Uiso 1 1 calc R
H42B H 0.7760 0.9071 0.4539 0.048 Uiso 1 1 calc R
H42C H 0.6451 1.0567 0.4289 0.048 Uiso 1 1 calc R
C43 C 0.8976(4) 1.1245(4) 0.4493(3) 0.0256(8) Uani 1 1 d .
H43A H 0.8427 1.2072 0.3981 0.038 Uiso 1 1 calc R
H43B H 0.9556 1.0439 0.4028 0.038 Uiso 1 1 calc R
H43C H 0.9630 1.1539 0.4922 0.038 Uiso 1 1 calc R
OW1 O 0.9961(3) 0.3825(3) 0.6362(2) 0.0257(5) Uani 1 1 d .
OW2 O 1.2378(3) 0.1898(3) 0.5348(3) 0.0349(6) Uani 1 1 d .
H1 H 0.547(6) 1.303(6) 1.139(5) 0.050 Uiso 1 1 d .
H6 H 1.143(6) 1.381(6) 1.246(5) 0.050 Uiso 1 1 d .
H4 H 1.180(6) 0.955(6) 0.960(5) 0.050 Uiso 1 1 d .
H2 H 0.572(6) 0.876(6) 0.858(5) 0.050 Uiso 1 1 d .
H5 H 1.278(6) 1.279(5) 1.293(5) 0.050 Uiso 1 1 d .
H3 H 0.432(6) 0.990(6) 0.804(5) 0.050 Uiso 1 1 d .
H7 H 1.088(6) 0.341(5) 0.589(5) 0.050 Uiso 1 1 d .
H11 H 0.951(6) 0.328(6) 0.663(5) 0.050 Uiso 1 1 d .
H13 H 1.320(6) 0.219(5) 0.503(4) 0.050 Uiso 1 1 d .
H10 H 0.700(5) 1.074(5) 0.692(5) 0.050 Uiso 1 1 d .
H12 H 1.275(6) 0.108(6) 0.575(5) 0.050 Uiso 1 1 d .

loop_
_atom_site_aniso_label
_atom_site_aniso_U_11
_atom_site_aniso_U_22
_atom_site_aniso_U_33
_atom_site_aniso_U_23
_atom_site_aniso_U_13
_atom_site_aniso_U_12
Cu 0.0215(2) 0.0218(2) 0.0141(2) -0.00540(17) -0.00131(16) -0.01341(18)
O1 0.0310(14) 0.0271(12) 0.0212(13) 0.0015(10) -0.0096(11) -0.0188(11)
O2 0.0292(13) 0.0206(11) 0.0119(13) -0.0038(9) -0.0008(10) -0.0134(10)
C1 0.0187(16) 0.0133(14) 0.0183(18) -0.0006(13) -0.0061(14) -0.0050(12)
C2 0.0195(17) 0.0141(14) 0.0210(18) -0.0039(13) -0.0064(14) -0.0052(12)
C3 0.0163(16) 0.0198(16) 0.0158(17) -0.0001(13) -0.0011(13) -0.0091(13)
C4 0.0187(17) 0.0184(15) 0.0176(18) -0.0044(13) 0.0011(14) -0.0085(13)
C5 0.0141(15) 0.0136(14) 0.0139(17) -0.0017(12) -0.0054(13) -0.0022(12)
N1 0.0132(13) 0.0167(12) 0.0159(15) -0.0030(11) -0.0023(11) -0.0071(10)
C6 0.0188(17) 0.0168(14) 0.0127(16) -0.0016(13) -0.0037(13) -0.0070(12)
C7 0.0229(18) 0.0112(14) 0.0183(19) -0.0050(13) -0.0039(15) -0.0048(13)
O4 0.0248(13) 0.0257(12) 0.0181(13) -0.0064(10) -0.0037(10) -0.0156(10)
O3 0.0242(12) 0.0204(11) 0.0143(13) -0.0081(10) 0.0012(10) -0.0065(9)
N2 0.0240(15) 0.0176(13) 0.0153(15) -0.0083(11) -0.0012(12) -0.0073(11)
C8 0.0134(16) 0.0175(15) 0.0115(16) -0.0003(13) 0.0038(13) -0.0094(12)
C9 0.0181(16) 0.0155(15) 0.0136(16) -0.0031(13) 0.0017(13) -0.0088(13)
C10 0.0182(16) 0.0213(16) 0.0123(16) 0.0016(13) -0.0031(13) -0.0121(13)
C11 0.0181(17) 0.0245(17) 0.0181(18) 0.0021(14) 0.0008(14) -0.0120(14)
C12 0.0206(17) 0.0135(14) 0.023(2) -0.0001(14) 0.0019(15) -0.0060(12)
C13 0.0216(17) 0.0148(14) 0.0171(18) -0.0016(13) 0.0003(14) -0.0108(13)
C14 0.0164(16) 0.0160(15) 0.0137(17) -0.0001(13) 0.0000(13) -0.0091(12)
N3 0.0184(14) 0.0167(13) 0.0105(14) -0.0046(11) -0.0006(11) -0.0085(11)
C15 0.0175(17) 0.0172(15) 0.0163(18) -0.0003(13) 0.0016(14) -0.0095(13)
C16 0.0218(17) 0.0217(15) 0.0145(17) -0.0014(13) -0.0036(13) -0.0117(13)
C17 0.0176(17) 0.0264(17) 0.023(2) 0.0032(15) -0.0041(15) -0.0090(14)
C18 0.0147(17) 0.0229(16) 0.023(2) -0.0037(14) -0.0006(14) -0.0026(13)
C19 0.0251(19) 0.0187(16) 0.0171(18) -0.0045(14) 0.0015(14) -0.0088(14)
C20 0.0161(16) 0.0190(15) 0.0110(16) -0.0035(13) 0.0023(13) -0.0068(13)
O5 0.0315(14) 0.0282(13) 0.0213(13) -0.0016(10) -0.0080(11) -0.0184(11)
O6 0.0300(14) 0.0242(12) 0.0161(13) -0.0051(10) -0.0017(11) -0.0144(10)
C21 0.0150(16) 0.0151(14) 0.0203(19) -0.0034(13) -0.0069(14) -0.0068(12)
C22 0.0193(16) 0.0160(15) 0.0154(17) -0.0073(13) -0.0013(13) -0.0059(12)
C23 0.0202(17) 0.0195(16) 0.0216(19) -0.0024(14) -0.0024(14) -0.0100(13)
C24 0.0174(16) 0.0190(15) 0.0137(17) -0.0021(13) 0.0001(13) -0.0065(13)
C25 0.0157(16) 0.0163(14) 0.0123(16) -0.0054(12) 0.0009(13) -0.0035(12)
N4 0.0226(15) 0.0153(13) 0.0179(16) -0.0057(11) -0.0030(12) -0.0063(11)
C26 0.0214(17) 0.0156(14) 0.0136(16) -0.0036(13) -0.0014(14) -0.0073(13)
C27 0.0174(17) 0.0142(14) 0.0193(19) -0.0019(13) -0.0072(15) -0.0053(12)
O7 0.0252(13) 0.0267(12) 0.0195(13) -0.0086(10) -0.0009(10) -0.0142(10)
O8 0.0216(12) 0.0218(11) 0.0139(13) -0.0096(9) 0.0034(10) -0.0066(9)
N5 0.0221(15) 0.0169(13) 0.0198(16) -0.0079(12) -0.0051(13) -0.0048(11)
C28 0.0180(16) 0.0131(14) 0.0129(16) -0.0011(12) 0.0017(13) -0.0083(12)
C29 0.0161(16) 0.0139(14) 0.0133(16) -0.0030(12) -0.0028(13) -0.0063(12)
C30 0.0206(17) 0.0185(15) 0.0180(18) -0.0033(13) 0.0014(14) -0.0078(13)
C31 0.0140(16) 0.0234(16) 0.0214(19) -0.0055(14) 0.0022(14) -0.0046(13)
C32 0.0183(17) 0.0240(17) 0.0167(18) 0.0011(14) -0.0035(14) -0.0119(13)
C33 0.0207(17) 0.0223(16) 0.0130(16) -0.0025(13) -0.0004(13) -0.0137(13)
C34 0.0138(16) 0.0202(15) 0.0106(16) -0.0004(13) 0.0025(13) -0.0112(13)
N6 0.0179(14) 0.0165(13) 0.0135(15) -0.0034(11) -0.0045(12) -0.0079(11)
C35 0.0153(16) 0.0149(14) 0.0121(17) -0.0028(13) 0.0039(13) -0.0091(12)
C36 0.0223(17) 0.0174(15) 0.0140(17) -0.0037(13) 0.0026(14) -0.0097(13)
C37 0.0188(17) 0.0120(15) 0.0195(18) -0.0012(13) 0.0060(14) -0.0046(13)
C38 0.0183(18) 0.0203(16) 0.0203(19) 0.0016(14) -0.0027(14) -0.0103(14)
C39 0.0211(17) 0.0163(14) 0.0116(16) -0.0025(12) -0.0007(13) -0.0089(13)
C40 0.0111(15) 0.0164(15) 0.0148(16) -0.0011(13) 0.0003(13) -0.0086(12)
N7 0.0270(15) 0.0227(13) 0.0251(16) -0.0023(12) -0.0072(12) -0.0096(11)
C41 0.033(2) 0.0314(18) 0.025(2) -0.0013(15) -0.0013(16) -0.0164(16)
O9 0.0434(16) 0.0409(15) 0.0257(14) -0.0069(12) -0.0040(12) -0.0238(13)
C42 0.037(2) 0.0269(18) 0.038(2) -0.0074(16) -0.0097(17) -0.0141(16)
C43 0.0234(18) 0.0306(19) 0.0221(19) -0.0076(15) -0.0035(15) -0.0061(15)
OW1 0.0299(14) 0.0233(12) 0.0262(14) 0.0024(10) -0.0035(11) -0.0130(10)
OW2 0.0310(14) 0.0327(14) 0.0353(16) 0.0082(12) 0.0018(12) -0.0077(12)

loop_
_atom_type_symbol
_atom_type_description
_atom_type_scat_dispersion_real
_atom_type_scat_dispersion_imag
_atom_type_scat_source
C C 0.0181 0.0091 'International Tables Vol C Tables 4.2.6.8 and 6.1.1.4'
H H 0.0000 0.0000 'International Tables Vol C Tables 4.2.6.8 and 6.1.1.4'
N N 0.0311 0.0180 'International Tables Vol C Tables 4.2.6.8 and 6.1.1.4'
O O 0.0492 0.0322 'International Tables Vol C Tables 4.2.6.8 and 6.1.1.4'
Cu Cu -1.9646 0.5888 'International Tables Vol C Tables 4.2.6.8 and 6.1.1.4'

loop_
_geom_angle_atom_site_label_1
_geom_angle_atom_site_label_2
_geom_angle_atom_site_label_3
_geom_angle
O4 Cu O7 166.96(10)
O4 Cu N1 83.69(11)
O7 Cu N1 96.10(11)
O4 Cu N4 94.51(11)
O7 Cu N4 83.10(11)
N1 Cu N4 168.58(11)
O4 Cu OW1 98.90(10)
O7 Cu OW1 94.02(10)
N1 Cu OW1 99.12(10)
N4 Cu OW1 92.30(10)
O2 C1 O1 127.3(3)
O2 C1 C2 116.4(3)
O1 C1 C2 116.4(3)
C6 C2 C3 118.9(3)
C6 C2 C1 119.8(3)
C3 C2 C1 121.4(3)
C4 C3 C2 119.2(3)
C5 C4 C3 118.6(3)
N1 C5 C4 122.0(3)
N1 C5 C7 114.5(3)
C4 C5 C7 123.4(3)
C6 N1 C5 119.2(3)
C6 N1 Cu 128.9(2)
C5 N1 Cu 111.8(2)
N1 C6 C2 122.1(3)
O3 C7 O4 126.3(3)
O3 C7 C5 119.0(3)
O4 C7 C5 114.6(3)
C7 O4 Cu 115.2(2)
N2 C8 C20 120.4(3)
N2 C8 C9 120.8(3)
C20 C8 C9 118.7(3)
C14 C9 C10 118.4(3)
C14 C9 C8 118.5(3)
C10 C9 C8 123.0(3)
C11 C10 C9 121.1(3)
C10 C11 C12 119.9(3)
C13 C12 C11 120.8(3)
C12 C13 C14 120.1(3)
N3 C14 C13 119.7(3)
N3 C14 C9 120.4(3)
C13 C14 C9 119.8(3)
C14 N3 C15 122.6(3)
N3 C15 C16 119.1(3)
N3 C15 C20 120.5(3)
C16 C15 C20 120.4(3)
C17 C16 C15 119.6(3)
C16 C17 C18 121.2(3)
C19 C18 C17 119.3(3)
C18 C19 C20 121.7(3)
C15 C20 C19 117.7(3)
C15 C20 C8 118.9(3)
C19 C20 C8 123.4(3)
O6 C21 O5 127.1(3)
O6 C21 C22 116.8(3)
O5 C21 C22 116.0(3)
C23 C22 C26 118.5(3)
C23 C22 C21 123.1(3)
C26 C22 C21 118.4(3)
C22 C23 C24 120.0(3)
C25 C24 C23 118.0(3)
N4 C25 C24 122.1(3)
N4 C25 C27 113.7(3)
C24 C25 C27 124.2(3)
C26 N4 C25 119.7(3)
C26 N4 Cu 127.7(3)
C25 N4 Cu 111.6(2)
N4 C26 C22 121.7(3)
O8 C27 O7 125.7(3)
O8 C27 C25 119.1(3)
O7 C27 C25 115.2(3)
C27 O7 Cu 114.2(2)
N5 C28 C29 121.0(3)
N5 C28 C40 120.5(3)
C29 C28 C40 118.5(3)
C34 C29 C30 118.7(3)
C34 C29 C28 118.6(3)
C30 C29 C28 122.6(3)
C31 C30 C29 120.6(3)
C30 C31 C32 119.7(3)
C33 C32 C31 121.4(3)
C32 C33 C34 119.7(3)
N6 C34 C29 121.1(3)
N6 C34 C33 119.1(3)
C29 C34 C33 119.8(3)
C34 N6 C35 122.1(3)
N6 C35 C40 120.7(3)
N6 C35 C36 119.4(3)
C40 C35 C36 119.9(3)
C37 C36 C35 120.1(3)
C36 C37 C38 120.7(3)
C39 C38 C37 119.5(3)
C38 C39 C40 121.6(3)
C35 C40 C39 118.2(3)
C35 C40 C28 118.5(3)
C39 C40 C28 123.2(3)
C41 N7 C43 121.0(3)
C41 N7 C42 120.6(3)
C43 N7 C42 118.2(3)
O9 C41 N7 126.4(4)

loop_
_geom_bond_atom_site_label_1
_geom_bond_atom_site_label_2
_geom_bond_distance
Cu O4 1.959(3)
Cu O7 1.960(3)
Cu N1 1.972(3)
Cu N4 1.975(3)
Cu OW1 2.204(2)
O1 C1 1.259(4)
O2 C1 1.247(5)
C1 C2 1.525(5)
C2 C6 1.384(5)
C2 C3 1.396(5)
C3 C4 1.392(5)
C4 C5 1.383(5)
C5 N1 1.356(5)
C5 C7 1.524(4)
N1 C6 1.338(4)
C7 O3 1.225(4)
C7 O4 1.280(4)
N2 C8 1.324(4)
C8 C20 1.432(5)
C8 C9 1.441(4)
C9 C14 1.417(5)
C9 C10 1.422(4)
C10 C11 1.365(5)
C11 C12 1.413(5)
C12 C13 1.371(5)
C13 C14 1.412(4)
C14 N3 1.356(4)
N3 C15 1.362(4)
C15 C16 1.408(5)
C15 C20 1.410(5)
C16 C17 1.365(5)
C17 C18 1.411(5)
C18 C19 1.356(5)
C19 C20 1.422(4)
O5 C21 1.261(4)
O6 C21 1.242(4)
C21 C22 1.526(4)
C22 C23 1.381(5)
C22 C26 1.388(5)
C23 C24 1.400(5)
C24 C25 1.373(5)
C25 N4 1.351(5)
C25 C27 1.523(4)
N4 C26 1.336(4)
C27 O8 1.229(4)
C27 O7 1.279(4)
N5 C28 1.310(4)
C28 C29 1.441(4)
C28 C40 1.450(4)
C29 C34 1.409(5)
C29 C30 1.418(4)
C30 C31 1.372(5)
C31 C32 1.407(5)
C32 C33 1.359(5)
C33 C34 1.419(4)
C34 N6 1.360(4)
N6 C35 1.368(4)
C35 C40 1.412(4)
C35 C36 1.417(4)
C36 C37 1.361(5)
C37 C38 1.417(5)
C38 C39 1.367(5)
C39 C40 1.411(4)
N7 C41 1.324(5)
N7 C43 1.453(5)
N7 C42 1.465(4)
C41 O9 1.228(4)
